data_7114110
loop_
_publ_author_name
'Gallagher, Daniel J.'
'Henderson, Kenneth W.'
'Kennedy, Alan R.'
'O&#x2019;Hara, Charles T.'
'Mulvey, Robert E.'
'Rowlings, Ren\'e B.'

_publ_section_title
;
 Hydride encapsulation in s-block metal inverse crown chemistry
;
_journal_issue 4
_journal_name_full 'Chemical Communications'
_journal_page_first 376
_journal_paper_doi 10.1039/b110117j
_journal_year 2002
_chemical_formula_sum 'C38 H74 Mg2 N4 Na2'
_chemical_formula_weight 681.61
_chemical_name_systematic
; 
? 
;
_space_group_IT_number 58
_symmetry_cell_setting orthorhombic
_symmetry_space_group_name_Hall '-P 2 2n'
_symmetry_space_group_name_H-M 'P n n m'
_atom_sites_solution_hydrogens geom
_atom_sites_solution_primary direct
_atom_sites_solution_secondary difmap
_audit_creation_method SHELXL-97
_cell_angle_alpha 90.00
_cell_angle_beta 90.00
_cell_angle_gamma 90.00
_cell_formula_units_Z 2
_cell_length_a 9.9353(4)
_cell_length_b 12.1480(5)
_cell_length_c 17.3141(9)
_cell_measurement_reflns_used 2050
_cell_measurement_temperature 123(2)
_cell_measurement_theta_max 25.03
_cell_measurement_theta_min 1.02
_cell_volume 2089.71(16)
_computing_cell_refinement 'DENZO & COLLECT'
_computing_data_collection 'DENZO & COLLECT'
_computing_data_reduction 'DENZO & COLLECT'
_computing_molecular_graphics ORTEP
_computing_publication_material 'SHELXL-97 (Sheldrick, 1997)'
_computing_structure_refinement 'SHELXL-97 (Sheldrick, 1997)'
_computing_structure_solution SIR-97
_diffrn_ambient_temperature 123(2)
_diffrn_measured_fraction_theta_full 1.000
_diffrn_measured_fraction_theta_max 1.000
_diffrn_measurement_device_type 'Nonius Kappa CCD'
_diffrn_measurement_method 'phi and omega scans to fill Ewald sphere'
_diffrn_radiation_monochromator graphite
_diffrn_radiation_source 'fine-focus sealed tube'
_diffrn_radiation_type MoK\a
_diffrn_radiation_wavelength 0.71073
_diffrn_reflns_av_R_equivalents 0.069
_diffrn_reflns_av_sigmaI/netI 0.0540
_diffrn_reflns_limit_h_max 11
_diffrn_reflns_limit_h_min 0
_diffrn_reflns_limit_k_max 14
_diffrn_reflns_limit_k_min 0
_diffrn_reflns_limit_l_max 20
_diffrn_reflns_limit_l_min -20
_diffrn_reflns_number 11817
_diffrn_reflns_theta_full 25.02
_diffrn_reflns_theta_max 25.02
_diffrn_reflns_theta_min 2.05
_diffrn_standards_decay_% 0
_diffrn_standards_number 0
_exptl_absorpt_coefficient_mu 0.108
_exptl_absorpt_correction_type none
_exptl_crystal_colour colourless
_exptl_crystal_density_diffrn 1.083
_exptl_crystal_density_method 'not measured'
_exptl_crystal_description needle
_exptl_crystal_F_000 752
_exptl_crystal_size_max 0.5
_exptl_crystal_size_mid 0.1
_exptl_crystal_size_min 0.1
_refine_diff_density_max 0.186
_refine_diff_density_min -0.197
_refine_diff_density_rms 0.047
_refine_ls_extinction_method none
_refine_ls_goodness_of_fit_ref 1.096
_refine_ls_hydrogen_treatment 'see text'
_refine_ls_matrix_type full
_refine_ls_number_parameters 119
_refine_ls_number_reflns 1912
_refine_ls_number_restraints 0
_refine_ls_restrained_S_all 1.096
_refine_ls_R_factor_all 0.0816
_refine_ls_R_factor_gt 0.0479
_refine_ls_shift/su_max 0.000
_refine_ls_shift/su_mean 0.000
_refine_ls_structure_factor_coef Fsqd
_refine_ls_weighting_details 'w=1/[\s^2^(Fo^2^)+(0.0362P)^2^+1.4478P] where P=(Fo^2^+2Fc^2^)/3'
_refine_ls_weighting_scheme calc
_refine_ls_wR_factor_gt 0.1016
_refine_ls_wR_factor_ref 0.1146
_reflns_number_gt 1355
_reflns_number_total 1912
_reflns_threshold_expression >2sigma(I)
_cod_data_source_file b110117j.txt
_cod_data_source_block gre45
_cod_depositor_comments
;
The following automatic conversions were performed:

'_refine_ls_weighting_scheme' value 'calc
w=1/[\s^2^(Fo^2^)+(0.0362P)^2^+1.4478P] where P=(Fo^2^+2Fc^2^)/3' was
changed to 'calc'. New tag '_refine_ls_weighting_details' was
created. The value of the new tag was set to
'w=1/[\s^2^(Fo^2^)+(0.0362P)^2^+1.4478P] where P=(Fo^2^+2Fc^2^)/3'.

Automatic conversion script
Id: cif_fix_values 3143 2015-03-26 13:38:13Z robertas 
;
_cod_original_sg_symbol_H-M Pnnm
_cod_database_code 7114110

loop_
_symmetry_equiv_pos_as_xyz
'x, y, z'
'-x, -y, z'
'x+1/2, -y+1/2, -z+1/2'
'-x+1/2, y+1/2, -z+1/2'
'-x, -y, -z'
'x, y, -z'
'-x-1/2, y-1/2, z-1/2'
'x-1/2, -y-1/2, z-1/2'

loop_
_atom_site_label
_atom_site_type_symbol
_atom_site_fract_x
_atom_site_fract_y
_atom_site_fract_z
_atom_site_U_iso_or_equiv
_atom_site_adp_type
_atom_site_occupancy
_atom_site_calc_flag
_atom_site_refinement_flags
Mg1 Mg 0.5000 0.0000 0.08352(6) 0.0206(3) Uani 1 d S
H1M H 0.614(3) 0.034(3) 0.0000 0.033(9) Uiso 1 d S
Na1 Na 0.31813(13) 0.17954(11) 0.0000 0.0304(4) Uani 1 d S
N1 N 0.40320(17) 0.13441(15) 0.13093(10) 0.0223(5) Uani 1 d .
C1 C 0.4892(2) 0.21915(19) 0.16688(13) 0.0257(5) Uani 1 d .
H1 H 0.5376 0.1844 0.2113 0.031 Uiso 1 calc R
C2 C 0.5945(2) 0.2586(2) 0.10901(15) 0.0375(7) Uani 1 d .
H2A H 0.6352 0.1949 0.0833 0.056 Uiso 1 calc R
H2B H 0.6644 0.3003 0.1362 0.056 Uiso 1 calc R
H2C H 0.5514 0.3059 0.0704 0.056 Uiso 1 calc R
C3 C 0.4146(3) 0.3204(2) 0.19717(15) 0.0363(6) Uani 1 d .
H3A H 0.3625 0.3536 0.1552 0.054 Uiso 1 calc R
H3B H 0.4798 0.3740 0.2169 0.054 Uiso 1 calc R
H3C H 0.3536 0.2983 0.2389 0.054 Uiso 1 calc R
C4 C 0.2867(2) 0.1060(2) 0.17991(13) 0.0257(5) Uani 1 d .
H4 H 0.2339 0.1749 0.1891 0.031 Uiso 1 calc R
C5 C 0.1952(2) 0.0243(2) 0.13889(14) 0.0334(6) Uani 1 d .
H5A H 0.1651 0.0557 0.0897 0.050 Uiso 1 calc R
H5B H 0.1169 0.0085 0.1715 0.050 Uiso 1 calc R
H5C H 0.2448 -0.0441 0.1291 0.050 Uiso 1 calc R
C6 C 0.3240(2) 0.0576(2) 0.25868(13) 0.0309(6) Uani 1 d .
H6A H 0.3755 -0.0103 0.2513 0.046 Uiso 1 calc R
H6B H 0.2417 0.0414 0.2878 0.046 Uiso 1 calc R
H6C H 0.3786 0.1109 0.2874 0.046 Uiso 1 calc R
C7 C 0.2232(4) 0.4875(3) 0.0000 0.0448(10) Uani 1 d S
H7A H 0.1786 0.5495 0.0256 0.067 Uiso 0.50 calc PR
H7B H 0.2450 0.5076 -0.0533 0.067 Uiso 0.50 calc PR
H7C H 0.3061 0.4690 0.0278 0.067 Uiso 0.50 calc PR
C8 C 0.1304(3) 0.3892(3) 0.0000 0.0311(8) Uani 1 d S
C9 C 0.0846(2) 0.3424(2) 0.06899(14) 0.0341(6) Uani 1 d .
H9 H 0.1147 0.3717 0.1168 0.041 Uiso 1 calc R
C10 C -0.0036(3) 0.2542(2) 0.06895(14) 0.0376(6) Uani 1 d .
H10 H -0.0335 0.2240 0.1166 0.045 Uiso 1 calc R
C11 C -0.0487(4) 0.2098(3) 0.0000 0.0378(9) Uani 1 d S
H11 H -0.1098 0.1496 0.0000 0.045 Uiso 1 calc SR

loop_
_atom_site_aniso_label
_atom_site_aniso_U_11
_atom_site_aniso_U_22
_atom_site_aniso_U_33
_atom_site_aniso_U_23
_atom_site_aniso_U_13
_atom_site_aniso_U_12
Mg1 0.0237(6) 0.0185(6) 0.0195(5) 0.000 0.000 0.0006(5)
Na1 0.0343(8) 0.0299(8) 0.0271(7) 0.000 0.000 0.0055(6)
N1 0.0228(10) 0.0228(10) 0.0213(10) -0.0024(8) 0.0016(8) -0.0015(8)
C1 0.0311(13) 0.0208(12) 0.0253(11) -0.0039(10) -0.0016(11) -0.0004(11)
C2 0.0382(15) 0.0296(15) 0.0448(16) -0.0118(13) 0.0054(12) -0.0105(12)
C3 0.0390(15) 0.0275(14) 0.0424(15) -0.0104(12) 0.0001(12) -0.0005(12)
C4 0.0260(12) 0.0244(13) 0.0267(12) -0.0032(11) 0.0016(10) 0.0030(10)
C5 0.0277(13) 0.0379(16) 0.0346(13) -0.0038(12) 0.0050(11) -0.0064(11)
C6 0.0310(13) 0.0323(15) 0.0295(13) 0.0010(11) 0.0068(11) 0.0003(12)
C7 0.039(2) 0.040(2) 0.055(2) 0.000 0.000 -0.0037(19)
C8 0.0286(19) 0.028(2) 0.036(2) 0.000 0.000 0.0071(16)
C9 0.0367(14) 0.0371(15) 0.0283(13) -0.0048(12) -0.0023(11) 0.0045(12)
C10 0.0430(15) 0.0383(16) 0.0315(13) 0.0056(12) 0.0029(13) 0.0012(13)
C11 0.039(2) 0.030(2) 0.045(2) 0.000 0.000 0.0015(18)

loop_
_atom_type_symbol
_atom_type_description
_atom_type_scat_dispersion_real
_atom_type_scat_dispersion_imag
_atom_type_scat_source
Mg Mg 0.0486 0.0363 'International Tables Vol C Tables 4.2.6.8 and 6.1.1.4'
Na Na 0.0362 0.0249 'International Tables Vol C Tables 4.2.6.8 and 6.1.1.4'
N N 0.0061 0.0033 'International Tables Vol C Tables 4.2.6.8 and 6.1.1.4'
C C 0.0033 0.0016 'International Tables Vol C Tables 4.2.6.8 and 6.1.1.4'
H H 0.0000 0.0000 'International Tables Vol C Tables 4.2.6.8 and 6.1.1.4'

loop_
_geom_angle_atom_site_label_1
_geom_angle_atom_site_label_2
_geom_angle_atom_site_label_3
_geom_angle
_geom_angle_site_symmetry_1
_geom_angle_site_symmetry_3
N1 Mg1 N1 133.16(11) 2_655 .
N1 Mg1 Mg1 113.42(5) 2_655 5_655
N1 Mg1 Mg1 113.42(5) . 5_655
N1 Mg1 Na1 170.98(6) 2_655 .
N1 Mg1 Na1 51.24(5) . .
Mg1 Mg1 Na1 62.953(18) 5_655 .
N1 Mg1 Na1 51.24(5) 2_655 5_655
N1 Mg1 Na1 170.98(6) . 5_655
Mg1 Mg1 Na1 62.953(19) 5_655 5_655
Na1 Mg1 Na1 125.91(4) . 5_655
N1 Mg1 H1M 101.4(10) 2_655 .
N1 Mg1 H1M 114.3(10) . .
Mg1 Mg1 H1M 39.9(7) 5_655 .
Na1 Mg1 H1M 80.9(9) . .
Na1 Mg1 H1M 57.3(10) 5_655 .
N1 Na1 N1 132.08(10) 6 .
N1 Na1 Mg1 40.47(5) 6 5_655
N1 Na1 Mg1 94.04(6) . 5_655
N1 Na1 Mg1 94.04(6) 6 .
N1 Na1 Mg1 40.47(5) . .
Mg1 Na1 Mg1 54.09(4) 5_655 .
C1 N1 C4 112.03(17) . .
C1 N1 Mg1 116.70(13) . .
C4 N1 Mg1 114.12(14) . .
C1 N1 Na1 115.37(13) . .
C4 N1 Na1 108.04(12) . .
Mg1 N1 Na1 88.29(7) . .
N1 C1 C2 109.82(18) . .
N1 C1 C3 115.12(19) . .
C2 C1 C3 107.8(2) . .
N1 C1 H1 108.0 . .
C2 C1 H1 108.0 . .
C3 C1 H1 108.0 . .
C1 C2 H2A 109.5 . .
C1 C2 H2B 109.5 . .
H2A C2 H2B 109.5 . .
C1 C2 H2C 109.5 . .
H2A C2 H2C 109.5 . .
H2B C2 H2C 109.5 . .
C1 C3 H3A 109.5 . .
C1 C3 H3B 109.5 . .
H3A C3 H3B 109.5 . .
C1 C3 H3C 109.5 . .
H3A C3 H3C 109.5 . .
H3B C3 H3C 109.5 . .
N1 C4 C5 110.66(18) . .
N1 C4 C6 114.32(18) . .
C5 C4 C6 108.1(2) . .
N1 C4 H4 107.9 . .
C5 C4 H4 107.9 . .
C6 C4 H4 107.9 . .
C4 C5 H5A 109.5 . .
C4 C5 H5B 109.5 . .
H5A C5 H5B 109.5 . .
C4 C5 H5C 109.5 . .
H5A C5 H5C 109.5 . .
H5B C5 H5C 109.5 . .
C4 C6 H6A 109.5 . .
C4 C6 H6B 109.5 . .
H6A C6 H6B 109.5 . .
C4 C6 H6C 109.5 . .
H6A C6 H6C 109.5 . .
H6B C6 H6C 109.5 . .
C8 C7 H7A 109.5 . .
C8 C7 H7B 109.5 . .
H7A C7 H7B 109.5 . .
C8 C7 H7C 109.5 . .
H7A C7 H7C 109.5 . .
H7B C7 H7C 109.5 . .
C9 C8 C9 117.2(3) . 6
C9 C8 C7 121.37(16) . .
C9 C8 C7 121.37(16) 6 .
C10 C9 C8 121.3(2) . .
C10 C9 H9 119.3 . .
C8 C9 H9 119.3 . .
C9 C10 C11 120.5(3) . .
C9 C10 H10 119.8 . .
C11 C10 H10 119.8 . .
C10 C11 C10 119.1(4) 6 .
C10 C11 H11 120.4 6 .
C10 C11 H11 120.4 . .

loop_
_geom_bond_atom_site_label_1
_geom_bond_atom_site_label_2
_geom_bond_distance
_geom_bond_site_symmetry_2
Mg1 N1 2.0651(18) 2_655
Mg1 N1 2.0651(18) .
Mg1 Mg1 2.8921(19) 5_655
Mg1 Na1 3.1801(12) .
Mg1 Na1 3.1801(12) 5_655
Mg1 H1M 1.89(2) .
Na1 N1 2.4807(18) 6
Na1 N1 2.4807(18) .
Na1 Mg1 3.1801(12) 5_655
N1 C1 1.476(3) .
N1 C4 1.476(3) .
C1 C2 1.525(3) .
C1 C3 1.529(3) .
C1 H1 1.0000 .
C2 H2A 0.9800 .
C2 H2B 0.9800 .
C2 H2C 0.9800 .
C3 H3A 0.9800 .
C3 H3B 0.9800 .
C3 H3C 0.9800 .
C4 C5 1.522(3) .
C4 C6 1.531(3) .
C4 H4 1.0000 .
C5 H5A 0.9800 .
C5 H5B 0.9800 .
C5 H5C 0.9800 .
C6 H6A 0.9800 .
C6 H6B 0.9800 .
C6 H6C 0.9800 .
C7 C8 1.507(5) .
C7 H7A 0.9800 .
C7 H7B 0.9800 .
C7 H7C 0.9800 .
C8 C9 1.399(3) .
C8 C9 1.399(3) 6
C9 C10 1.385(4) .
C9 H9 0.9500 .
C10 C11 1.385(3) .
C10 H10 0.9500 .
C11 C10 1.385(3) 6
C11 H11 0.9500 .

loop_
_geom_torsion_atom_site_label_1
_geom_torsion_atom_site_label_2
_geom_torsion_atom_site_label_3
_geom_torsion_atom_site_label_4
_geom_torsion
_geom_torsion_site_symmetry_1
_geom_torsion_site_symmetry_4
N1 Mg1 Na1 N1 -75.3(4) 2_655 6
N1 Mg1 Na1 N1 162.24(11) . 6
Mg1 Mg1 Na1 N1 -6.99(5) 5_655 6
Na1 Mg1 Na1 N1 -6.99(5) 5_655 6
N1 Mg1 Na1 N1 122.5(4) 2_655 .
Mg1 Mg1 Na1 N1 -169.23(7) 5_655 .
Na1 Mg1 Na1 N1 -169.23(7) 5_655 .
N1 Mg1 Na1 Mg1 -68.3(4) 2_655 5_655
N1 Mg1 Na1 Mg1 169.23(7) . 5_655
Na1 Mg1 Na1 Mg1 0.0 5_655 5_655
N1 Mg1 N1 C1 72.75(14) 2_655 .
Mg1 Mg1 N1 C1 -107.25(14) 5_655 .
Na1 Mg1 N1 C1 -117.70(16) . .
Na1 Mg1 N1 C1 -42.8(5) 5_655 .
N1 Mg1 N1 C4 -60.52(13) 2_655 .
Mg1 Mg1 N1 C4 119.48(13) 5_655 .
Na1 Mg1 N1 C4 109.03(15) . .
Na1 Mg1 N1 C4 -176.1(3) 5_655 .
N1 Mg1 N1 Na1 -169.55(7) 2_655 .
Mg1 Mg1 N1 Na1 10.45(7) 5_655 .
Na1 Mg1 N1 Na1 74.9(4) 5_655 .
N1 Na1 N1 C1 94.71(18) 6 .
Mg1 Na1 N1 C1 110.18(14) 5_655 .
Mg1 Na1 N1 C1 118.91(16) . .
N1 Na1 N1 C4 -139.06(13) 6 .
Mg1 Na1 N1 C4 -123.58(13) 5_655 .
Mg1 Na1 N1 C4 -114.85(15) . .
N1 Na1 N1 Mg1 -24.20(15) 6 .
Mg1 Na1 N1 Mg1 -8.73(6) 5_655 .
C4 N1 C1 C2 -171.00(19) . .
Mg1 N1 C1 C2 54.8(2) . .
Na1 N1 C1 C2 -46.8(2) . .
C4 N1 C1 C3 -49.2(3) . .
Mg1 N1 C1 C3 176.65(16) . .
Na1 N1 C1 C3 75.0(2) . .
C1 N1 C4 C5 176.20(19) . .
Mg1 N1 C4 C5 -48.4(2) . .
Na1 N1 C4 C5 48.0(2) . .
C1 N1 C4 C6 -61.5(2) . .
Mg1 N1 C4 C6 73.9(2) . .
Na1 N1 C4 C6 170.32(16) . .
C9 C8 C9 C10 -0.8(5) 6 .
C7 C8 C9 C10 178.1(3) . .
C8 C9 C10 C11 0.2(4) . .
C9 C10 C11 C10 0.5(5) . 6
